data_8105128
loop_
_publ_author_name
'Deng, Xiao-Wei'
'Wu, Wei-Na'

_publ_section_title
;
 Crystal structure of
 bis(3-methoxy-N-(1-(pyridin-2-yl)ethylidene)benzohydrazonato \k3
 O,N,N&#x2032;)zinc(II), C30H28N6O4Zn
;
_journal_issue 2
_journal_name_full 'Zeitschrift f\"ur Kristallographie - New Crystal Structures'
_journal_page_first 421
_journal_page_last 422
_journal_paper_doi 10.1515/ncrs-2019-0726
_journal_volume 235
_journal_year 2020
_chemical_formula_sum 'C30 H28 N6 O4 Zn'
_chemical_formula_weight 601.95
_space_group_crystal_system orthorhombic
_space_group_IT_number 41
_space_group_name_Hall 'A 2 -2ab'
_space_group_name_H-M_alt 'A e a 2'
_atom_sites_solution_hydrogens geom
_audit_creation_method SHELXL-2014/7
_cell_angle_alpha 90
_cell_angle_beta 90
_cell_angle_gamma 90
_cell_formula_units_Z 4
_cell_length_a 12.040(9)
_cell_length_b 22.596(18)
_cell_length_c 10.344(10)
_cell_measurement_reflns_used 1329
_cell_measurement_temperature 296(2)
_cell_measurement_theta_max 20.87
_cell_measurement_theta_min 2.47
_cell_volume 2814(4)
_computing_cell_refinement 'Bruker SAINT'
_computing_data_collection 'Bruker APEX2'
_computing_data_reduction 'Bruker SAINT'
_computing_molecular_graphics 'Bruker SHELXTL'
_computing_publication_material 'Bruker SHELXTL'
_computing_structure_refinement 'SHELXL-2014/7 (Sheldrick, 2014)'
_computing_structure_solution 'SHELXS-97 (Sheldrick, 2008)'
_diffrn_ambient_temperature 296(2)
_diffrn_measured_fraction_theta_full 0.998
_diffrn_measured_fraction_theta_max 0.998
_diffrn_measurement_device_type 'Bruker APEX-II CCD'
_diffrn_measurement_method '\f and \w scans'
_diffrn_radiation_type MoK\a
_diffrn_radiation_wavelength 0.71073
_diffrn_reflns_av_R_equivalents 0.0638
_diffrn_reflns_av_unetI/netI 0.0730
_diffrn_reflns_Laue_measured_fraction_full 0.998
_diffrn_reflns_Laue_measured_fraction_max 0.998
_diffrn_reflns_limit_h_max 14
_diffrn_reflns_limit_h_min -14
_diffrn_reflns_limit_k_max 26
_diffrn_reflns_limit_k_min -26
_diffrn_reflns_limit_l_max 12
_diffrn_reflns_limit_l_min -6
_diffrn_reflns_number 6692
_diffrn_reflns_point_group_measured_fraction_full 0.790
_diffrn_reflns_point_group_measured_fraction_max 0.790
_diffrn_reflns_theta_full 24.995
_diffrn_reflns_theta_max 24.995
_diffrn_reflns_theta_min 1.802
_exptl_absorpt_coefficient_mu 0.920
_exptl_absorpt_correction_T_max 0.945
_exptl_absorpt_correction_T_min 0.875
_exptl_absorpt_correction_type multi-scan
_exptl_absorpt_process_details sadabs
_exptl_crystal_colour yellow
_exptl_crystal_density_diffrn 1.421
_exptl_crystal_description plate
_exptl_crystal_F_000 1248
_exptl_crystal_size_max 0.150
_exptl_crystal_size_mid 0.120
_exptl_crystal_size_min 0.060
_refine_diff_density_max 0.313
_refine_diff_density_min -0.647
_refine_diff_density_rms 0.061
_refine_ls_abs_structure_details
; 
 Flack x determined using 274 quotients [(I+)-(I-)]/[(I+)+(I-)] 
 (Parsons, Flack and Wagner, Acta Cryst. B69 (2013) 249-259). 
;
_refine_ls_abs_structure_Flack 0.02(3)
_refine_ls_extinction_coef .
_refine_ls_extinction_method none
_refine_ls_goodness_of_fit_ref 1.053
_refine_ls_hydrogen_treatment constr
_refine_ls_matrix_type full
_refine_ls_number_parameters 188
_refine_ls_number_reflns 1968
_refine_ls_number_restraints 1
_refine_ls_restrained_S_all 1.053
_refine_ls_R_factor_all 0.0973
_refine_ls_R_factor_gt 0.0463
_refine_ls_shift/su_max 0.000
_refine_ls_shift/su_mean 0.000
_refine_ls_structure_factor_coef Fsqd
_refine_ls_weighting_details 'w=1/[\s^2^(Fo^2^)+(0.0726P)^2^] where P=(Fo^2^+2Fc^2^)/3'
_refine_ls_weighting_scheme calc
_refine_ls_wR_factor_gt 0.1144
_refine_ls_wR_factor_ref 0.1435
_reflns_Friedel_coverage 0.489
_reflns_Friedel_fraction_full 0.554
_reflns_Friedel_fraction_max 0.554
_reflns_number_gt 1235
_reflns_number_total 1968
_reflns_threshold_expression 'I > 2\s(I)'
_cod_data_source_file suppl_ncrs-2019-0726_suppl.cif
_cod_data_source_block 1
_cod_original_sg_symbol_Hall 'A 2 -2ac'
_cod_original_sg_symbol_H-M 'A b a 2'
_cod_database_code 8105128
_shelx_shelxl_version_number 2014/7
_shelx_space_group_comment
; 
The symmetry employed for this shelxl refinement is uniquely defined 
by the following loop, which should always be used as a source of 
symmetry information in preference to the above space-group names. 
They are only intended as comments. 
;
_shelx_estimated_absorpt_t_min 0.874
_shelx_estimated_absorpt_t_max 0.947

loop_
_space_group_symop_operation_xyz
'x, y, z'
'-x, -y, z'
'x+1/2, -y+1/2, z'
'-x+1/2, y+1/2, z'
'x, y+1/2, z+1/2'
'-x, -y+1/2, z+1/2'
'x+1/2, -y+1, z+1/2'
'-x+1/2, y+1, z+1/2'

loop_
_atom_site_label
_atom_site_type_symbol
_atom_site_fract_x
_atom_site_fract_y
_atom_site_fract_z
_atom_site_U_iso_or_equiv
_atom_site_adp_type
_atom_site_occupancy
_atom_site_site_symmetry_order
_atom_site_calc_flag
_atom_site_refinement_flags_posn
_atom_site_refinement_flags_adp
_atom_site_refinement_flags_occupancy
_atom_site_disorder_assembly
_atom_site_disorder_group
Zn1 Zn 0.5000 0.5000 0.23455(19) 0.0561(4) Uani 1 2 d S T P . .
N1 N 0.4286(6) 0.5587(4) 0.0735(7) 0.063(2) Uani 1 1 d . . . . .
N2 N 0.3306(5) 0.4821(3) 0.2291(9) 0.0525(17) Uani 1 1 d . . . . .
N3 N 0.2897(5) 0.4393(3) 0.3100(6) 0.0541(18) Uani 1 1 d . . . . .
O1 O 0.4779(4) 0.4300(3) 0.3677(6) 0.0596(17) Uani 1 1 d . . . . .
O2 O 0.4758(7) 0.2707(3) 0.7010(7) 0.103(3) Uani 1 1 d . . . . .
C1 C 0.4782(9) 0.5941(5) -0.0097(12) 0.082(3) Uani 1 1 d . . . . .
H1 H 0.5552 0.5976 -0.0071 0.099 Uiso 1 1 calc R U . . .
C2 C 0.4189(11) 0.6263(5) -0.1014(10) 0.089(4) Uani 1 1 d . . . . .
H2 H 0.4570 0.6515 -0.1568 0.106 Uiso 1 1 calc R U . . .
C3 C 0.3103(9) 0.6220(4) -0.1117(8) 0.064(3) Uani 1 1 d . . . . .
H3 H 0.2719 0.6431 -0.1745 0.077 Uiso 1 1 calc R U . . .
C4 C 0.2570(11) 0.5867(4) -0.0303(10) 0.072(3) Uani 1 1 d . . . . .
H4 H 0.1801 0.5834 -0.0355 0.086 Uiso 1 1 calc R U . . .
C5 C 0.3151(6) 0.5537(4) 0.0648(8) 0.053(2) Uani 1 1 d . . . . .
C6 C 0.2623(7) 0.5121(4) 0.1541(8) 0.051(2) Uani 1 1 d . . . . .
C7 C 0.1383(7) 0.5031(4) 0.1578(9) 0.070(3) Uani 1 1 d . . . . .
H7A H 0.1222 0.4621 0.1736 0.106 Uiso 1 1 calc R U . . .
H7B H 0.1067 0.5147 0.0765 0.106 Uiso 1 1 calc R U . . .
H7C H 0.1069 0.5268 0.2257 0.106 Uiso 1 1 calc R U . . .
C8 C 0.3757(6) 0.4136(4) 0.3750(7) 0.049(2) Uani 1 1 d . . . . .
C9 C 0.3439(6) 0.3628(4) 0.4576(7) 0.049(2) Uani 1 1 d . . . . .
C10 C 0.4191(7) 0.3407(4) 0.5452(8) 0.061(2) Uani 1 1 d . . . . .
H10 H 0.4874 0.3593 0.5560 0.074 Uiso 1 1 calc R U . . .
C11 C 0.3928(9) 0.2900(4) 0.6187(9) 0.071(3) Uani 1 1 d . . . . .
C12 C 0.2918(10) 0.2623(4) 0.6046(11) 0.078(3) Uani 1 1 d . . . . .
H12 H 0.2738 0.2293 0.6541 0.093 Uiso 1 1 calc R U . . .
C13 C 0.2170(9) 0.2849(5) 0.5142(11) 0.084(3) Uani 1 1 d . . . . .
H13 H 0.1489 0.2661 0.5029 0.101 Uiso 1 1 calc R U . . .
C14 C 0.2415(8) 0.3346(4) 0.4407(8) 0.065(3) Uani 1 1 d . . . . .
H14 H 0.1905 0.3490 0.3810 0.078 Uiso 1 1 calc R U . . .
C15 C 0.4678(11) 0.2122(5) 0.7544(16) 0.127(5) Uani 1 1 d . . . . .
H15A H 0.4447 0.1851 0.6883 0.190 Uiso 1 1 calc R U . . .
H15B H 0.4143 0.2121 0.8233 0.190 Uiso 1 1 calc R U . . .
H15C H 0.5389 0.2004 0.7874 0.190 Uiso 1 1 calc R U . . .

loop_
_atom_site_aniso_label
_atom_site_aniso_U_11
_atom_site_aniso_U_22
_atom_site_aniso_U_33
_atom_site_aniso_U_23
_atom_site_aniso_U_13
_atom_site_aniso_U_12
Zn1 0.0301(6) 0.0816(9) 0.0566(7) 0.000 0.000 -0.0046(7)
N1 0.051(5) 0.083(5) 0.056(4) 0.012(4) -0.001(4) -0.018(4)
N2 0.032(3) 0.067(5) 0.058(4) 0.014(5) -0.010(4) -0.003(3)
N3 0.038(4) 0.069(5) 0.055(4) 0.007(3) -0.003(3) 0.003(4)
O1 0.033(3) 0.084(5) 0.062(4) 0.012(3) -0.003(2) -0.003(3)
O2 0.134(7) 0.086(5) 0.089(7) 0.010(4) -0.043(5) 0.013(5)
C1 0.071(7) 0.092(8) 0.084(8) 0.018(6) 0.005(6) -0.028(6)
C2 0.104(10) 0.091(9) 0.072(7) 0.020(6) 0.013(6) -0.016(8)
C3 0.071(7) 0.075(8) 0.047(5) 0.020(5) -0.007(5) -0.001(6)
C4 0.064(6) 0.075(6) 0.075(7) -0.009(6) -0.021(5) 0.007(7)
C5 0.037(4) 0.071(6) 0.053(5) 0.001(4) -0.002(4) 0.000(4)
C6 0.035(5) 0.068(6) 0.051(5) -0.004(4) -0.002(3) -0.002(4)
C7 0.036(5) 0.099(8) 0.076(6) 0.006(5) -0.012(4) 0.001(5)
C8 0.035(4) 0.061(6) 0.050(4) -0.012(4) 0.000(4) 0.003(4)
C9 0.043(5) 0.061(6) 0.045(4) -0.001(4) 0.004(4) 0.004(4)
C10 0.061(6) 0.067(7) 0.056(5) -0.010(5) 0.003(4) -0.008(5)
C11 0.096(8) 0.065(7) 0.053(5) 0.003(5) -0.003(5) 0.017(6)
C12 0.100(8) 0.056(7) 0.077(7) 0.013(5) -0.004(6) -0.014(6)
C13 0.076(8) 0.083(8) 0.092(7) 0.016(6) 0.005(6) -0.018(6)
C14 0.050(6) 0.074(7) 0.071(6) 0.006(5) 0.004(5) -0.002(5)
C15 0.173(13) 0.106(9) 0.101(11) 0.042(9) -0.009(11) 0.041(9)

loop_
_atom_type_symbol
_atom_type_description
_atom_type_scat_dispersion_real
_atom_type_scat_dispersion_imag
_atom_type_scat_source
C C 0.0033 0.0016 'International Tables Vol C Tables 4.2.6.8 and 6.1.1.4'
H H 0.0000 0.0000 'International Tables Vol C Tables 4.2.6.8 and 6.1.1.4'
N N 0.0061 0.0033 'International Tables Vol C Tables 4.2.6.8 and 6.1.1.4'
O O 0.0106 0.0060 'International Tables Vol C Tables 4.2.6.8 and 6.1.1.4'
Zn Zn 0.2839 1.4301 'International Tables Vol C Tables 4.2.6.8 and 6.1.1.4'

loop_
_geom_angle_atom_site_label_1
_geom_angle_atom_site_label_2
_geom_angle_atom_site_label_3
_geom_angle
_geom_angle_site_symmetry_1
_geom_angle_site_symmetry_3
N2 Zn1 N2 176.9(6) . 2_665
N2 Zn1 O1 106.7(3) . 2_665
N2 Zn1 O1 75.4(3) 2_665 2_665
N2 Zn1 O1 75.4(3) . .
N2 Zn1 O1 106.7(3) 2_665 .
O1 Zn1 O1 98.7(4) 2_665 .
N2 Zn1 N1 103.6(3) . 2_665
N2 Zn1 N1 74.1(3) 2_665 2_665
O1 Zn1 N1 149.1(2) 2_665 2_665
O1 Zn1 N1 95.0(3) . 2_665
N2 Zn1 N1 74.1(3) . .
N2 Zn1 N1 103.6(3) 2_665 .
O1 Zn1 N1 95.0(3) 2_665 .
O1 Zn1 N1 149.1(2) . .
N1 Zn1 N1 87.0(4) 2_665 .
C1 N1 C5 117.3(8) . .
C1 N1 Zn1 130.9(7) . .
C5 N1 Zn1 111.8(6) . .
C6 N2 N3 119.8(6) . .
C6 N2 Zn1 121.8(6) . .
N3 N2 Zn1 118.3(5) . .
C8 N3 N2 109.1(6) . .
C8 O1 Zn1 111.9(5) . .
C11 O2 C15 118.6(9) . .
N1 C1 C2 121.9(10) . .
N1 C1 H1 119.0 . .
C2 C1 H1 119.0 . .
C3 C2 C1 121.8(10) . .
C3 C2 H2 119.1 . .
C1 C2 H2 119.1 . .
C2 C3 C4 118.3(10) . .
C2 C3 H3 120.9 . .
C4 C3 H3 120.9 . .
C3 C4 C5 121.1(11) . .
C3 C4 H4 119.4 . .
C5 C4 H4 119.4 . .
N1 C5 C4 119.6(9) . .
N1 C5 C6 116.3(7) . .
C4 C5 C6 124.1(8) . .
N2 C6 C5 115.5(7) . .
N2 C6 C7 122.3(8) . .
C5 C6 C7 122.2(7) . .
C6 C7 H7A 109.5 . .
C6 C7 H7B 109.5 . .
H7A C7 H7B 109.5 . .
C6 C7 H7C 109.5 . .
H7A C7 H7C 109.5 . .
H7B C7 H7C 109.5 . .
O1 C8 N3 125.1(8) . .
O1 C8 C9 120.2(7) . .
N3 C8 C9 114.7(7) . .
C10 C9 C14 119.9(8) . .
C10 C9 C8 119.4(8) . .
C14 C9 C8 120.6(7) . .
C9 C10 C11 120.1(9) . .
C9 C10 H10 119.9 . .
C11 C10 H10 119.9 . .
C12 C11 O2 124.1(9) . .
C12 C11 C10 120.7(9) . .
O2 C11 C10 115.2(10) . .
C11 C12 C13 118.4(9) . .
C11 C12 H12 120.8 . .
C13 C12 H12 120.8 . .
C14 C13 C12 121.7(10) . .
C14 C13 H13 119.2 . .
C12 C13 H13 119.2 . .
C13 C14 C9 119.2(9) . .
C13 C14 H14 120.4 . .
C9 C14 H14 120.4 . .
O2 C15 H15A 109.5 . .
O2 C15 H15B 109.5 . .
H15A C15 H15B 109.5 . .
O2 C15 H15C 109.5 . .
H15A C15 H15C 109.5 . .
H15B C15 H15C 109.5 . .

loop_
_geom_bond_atom_site_label_1
_geom_bond_atom_site_label_2
_geom_bond_distance
_geom_bond_site_symmetry_2
Zn1 N2 2.080(6) .
Zn1 N2 2.080(6) 2_665
Zn1 O1 2.114(6) 2_665
Zn1 O1 2.114(6) .
Zn1 N1 2.297(8) 2_665
Zn1 N1 2.297(8) .
N1 C1 1.317(12) .
N1 C5 1.374(10) .
N2 C6 1.318(11) .
N2 N3 1.371(10) .
N3 C8 1.364(10) .
O1 C8 1.287(9) .
O2 C11 1.383(11) .
O2 C15 1.435(12) .
C1 C2 1.393(15) .
C1 H1 0.9300 .
C2 C3 1.316(14) .
C2 H2 0.9300 .
C3 C4 1.326(13) .
C3 H3 0.9300 .
C4 C5 1.418(13) .
C4 H4 0.9300 .
C5 C6 1.464(11) .
C6 C7 1.508(12) .
C7 H7A 0.9600 .
C7 H7B 0.9600 .
C7 H7C 0.9600 .
C8 C9 1.482(11) .
C9 C10 1.374(11) .
C9 C14 1.398(12) .
C10 C11 1.412(13) .
C10 H10 0.9300 .
C11 C12 1.376(14) .
C12 C13 1.394(15) .
C12 H12 0.9300 .
C13 C14 1.389(12) .
C13 H13 0.9300 .
C14 H14 0.9300 .
C15 H15A 0.9600 .
C15 H15B 0.9600 .
C15 H15C 0.9600 .

loop_
_geom_torsion_atom_site_label_1
_geom_torsion_atom_site_label_2
_geom_torsion_atom_site_label_3
_geom_torsion_atom_site_label_4
_geom_torsion
_geom_torsion_site_symmetry_1
_geom_torsion_site_symmetry_2
_geom_torsion_site_symmetry_3
_geom_torsion_site_symmetry_4
C6 N2 N3 C8 178.5(8) . . . .
Zn1 N2 N3 C8 -4.0(9) . . . .
C5 N1 C1 C2 1.4(16) . . . .
Zn1 N1 C1 C2 179.9(8) . . . .
N1 C1 C2 C3 -1.7(19) . . . .
C1 C2 C3 C4 1.3(18) . . . .
C2 C3 C4 C5 -0.8(15) . . . .
C1 N1 C5 C4 -0.8(13) . . . .
Zn1 N1 C5 C4 -179.6(7) . . . .
C1 N1 C5 C6 177.2(9) . . . .
Zn1 N1 C5 C6 -1.6(9) . . . .
C3 C4 C5 N1 0.5(14) . . . .
C3 C4 C5 C6 -177.4(8) . . . .
N3 N2 C6 C5 -175.8(7) . . . .
Zn1 N2 C6 C5 6.9(11) . . . .
N3 N2 C6 C7 2.8(13) . . . .
Zn1 N2 C6 C7 -174.6(7) . . . .
N1 C5 C6 N2 -3.0(12) . . . .
C4 C5 C6 N2 175.0(8) . . . .
N1 C5 C6 C7 178.5(8) . . . .
C4 C5 C6 C7 -3.6(13) . . . .
Zn1 O1 C8 N3 -2.8(10) . . . .
Zn1 O1 C8 C9 176.5(5) . . . .
N2 N3 C8 O1 4.5(12) . . . .
N2 N3 C8 C9 -174.9(6) . . . .
O1 C8 C9 C10 12.7(11) . . . .
N3 C8 C9 C10 -167.9(7) . . . .
O1 C8 C9 C14 -162.7(8) . . . .
N3 C8 C9 C14 16.7(11) . . . .
C14 C9 C10 C11 -0.5(12) . . . .
C8 C9 C10 C11 -175.9(8) . . . .
C15 O2 C11 C12 13.9(15) . . . .
C15 O2 C11 C10 -164.7(10) . . . .
C9 C10 C11 C12 -0.5(14) . . . .
C9 C10 C11 O2 178.2(7) . . . .
O2 C11 C12 C13 -177.4(10) . . . .
C10 C11 C12 C13 1.2(15) . . . .
C11 C12 C13 C14 -1.0(16) . . . .
C12 C13 C14 C9 0.0(15) . . . .
C10 C9 C14 C13 0.7(12) . . . .
C8 C9 C14 C13 176.1(8) . . . .
